data_4305268
loop_
_publ_author_name
'David S. Kuiper'
'Richard E. Douthwaite'
'Ana-Rita Mayol'
'Peter T. Wolczanski'
'Emil B. Lobkovsky'
'Thomas R. Cundari'
'Oanh P. Lam'
'Karsten Meyer'

_publ_section_title
;
Molybdenum and Tungsten Structural Differences are Dependent on ndz2/(n+1)s
Mixing: Comparisons of (silox)3MX/R (M = Mo, W; silox =tBu3SiO)
;
_journal_name_full 'Inorganic Chemistry'
_journal_page_first 7139
_journal_page_last 7153
_journal_paper_doi 10.1021/ic800139c
_journal_volume 47
_journal_year 2008
_chemical_formula_moiety 'C37 H84 O3 Si3 W'
_chemical_formula_sum 'C37 H84 O3 Si3 W'
_chemical_formula_weight 845.16
_chemical_name_systematic
; 
 ? 
;
_space_group_IT_number 14
_symmetry_cell_setting monoclinic
_symmetry_space_group_name_Hall '-P 2ybc'
_symmetry_space_group_name_H-M 'P 1 21/c 1'
_atom_sites_solution_hydrogens geom
_atom_sites_solution_primary direct
_atom_sites_solution_secondary difmap
_audit_creation_method SHELXL-97
_cell_angle_alpha 90.00
_cell_angle_beta 118.092(3)
_cell_angle_gamma 90.00
_cell_formula_units_Z 4
_cell_length_a 13.4036(14)
_cell_length_b 29.592(3)
_cell_length_c 12.6935(13)
_cell_measurement_reflns_used 4999
_cell_measurement_temperature 173(2)
_cell_measurement_theta_max 20.34
_cell_measurement_theta_min 2.28
_cell_volume 4441.6(8)
_computing_cell_refinement 'Bruker SAINT+'
_computing_data_collection 'Bruker APEX2'
_computing_data_reduction 'Bruker SAINT+'
_computing_molecular_graphics 'Bruker SHELXTL'
_computing_publication_material 'Bruker SHELXTL'
_computing_structure_refinement 'SHELXL-97 (Sheldrick, 1997)'
_computing_structure_solution 'SHELXS-97 (Sheldrick, 1990)'
_diffrn_ambient_temperature 173(2)
_diffrn_measured_fraction_theta_full 0.998
_diffrn_measured_fraction_theta_max 0.998
_diffrn_measurement_device_type 'Bruker X8 APEX II diffractometer'
_diffrn_measurement_method 'phi and omega scans'
_diffrn_radiation_monochromator graphite
_diffrn_radiation_source 'fine-focus sealed tube'
_diffrn_radiation_type MoK\a
_diffrn_radiation_wavelength 0.71073
_diffrn_reflns_av_R_equivalents 0.0682
_diffrn_reflns_av_sigmaI/netI 0.0630
_diffrn_reflns_limit_h_max 14
_diffrn_reflns_limit_h_min -14
_diffrn_reflns_limit_k_max 32
_diffrn_reflns_limit_k_min -31
_diffrn_reflns_limit_l_max 13
_diffrn_reflns_limit_l_min -14
_diffrn_reflns_number 30004
_diffrn_reflns_theta_full 23.31
_diffrn_reflns_theta_max 23.31
_diffrn_reflns_theta_min 1.72
_exptl_absorpt_coefficient_mu 2.711
_exptl_absorpt_correction_T_max 0.7732
_exptl_absorpt_correction_T_min 0.4968
_exptl_absorpt_correction_type multi-scan
_exptl_absorpt_process_details SADABS
_exptl_crystal_colour black
_exptl_crystal_density_diffrn 1.264
_exptl_crystal_density_method 'not measured'
_exptl_crystal_description block
_exptl_crystal_F_000 1784
_exptl_crystal_size_max 0.30
_exptl_crystal_size_mid 0.20
_exptl_crystal_size_min 0.10
_refine_diff_density_max 1.141
_refine_diff_density_min -1.337
_refine_diff_density_rms 0.112
_refine_ls_extinction_method none
_refine_ls_goodness_of_fit_ref 1.063
_refine_ls_hydrogen_treatment riding
_refine_ls_matrix_type full
_refine_ls_number_parameters 407
_refine_ls_number_reflns 6400
_refine_ls_number_restraints 0
_refine_ls_restrained_S_all 1.063
_refine_ls_R_factor_all 0.0766
_refine_ls_R_factor_gt 0.0537
_refine_ls_shift/su_max 0.424
_refine_ls_shift/su_mean 0.029
_refine_ls_structure_factor_coef Fsqd
_refine_ls_weighting_details 'calc w=1/[\s^2^(Fo^2^)+(0.0481P)^2^+22.0459P] where P=(Fo^2^+2Fc^2^)/3'
_refine_ls_weighting_scheme calc
_refine_ls_wR_factor_gt 0.1184
_refine_ls_wR_factor_ref 0.1271
_reflns_number_gt 4909
_reflns_number_total 6400
_reflns_threshold_expression >2sigma(I)
_cod_data_source_file ic800139c-file001_5.cif
_cod_data_source_block dk12
_cod_depositor_comments
;
The following automatic conversions were performed:
'_symmetry_cell_setting' value 'Monoclinic' changed to 'monoclinic'
according to '/home/saulius/struct/CIF-dictionaries/cif_core.dic'
dictionary named 'cif_core.dic' version 2.4.1 from 2010-06-29.

Automatic conversion script
Id: cif_fix_enum 1527 2010-12-29 10:47:43Z saulius 
;
_cod_database_code 4305268

loop_
_symmetry_equiv_pos_as_xyz
'x, y, z'
'-x, y+1/2, -z+1/2'
'-x, -y, -z'
'x, -y-1/2, z-1/2'

loop_
_atom_site_label
_atom_site_type_symbol
_atom_site_fract_x
_atom_site_fract_y
_atom_site_fract_z
_atom_site_U_iso_or_equiv
_atom_site_adp_type
_atom_site_occupancy
_atom_site_symmetry_multiplicity
_atom_site_calc_flag
_atom_site_refinement_flags
_atom_site_disorder_assembly
_atom_site_disorder_group
W1 W 0.702699(19) 0.143361(9) 0.49284(2) 0.03154(7) Uani 0.9461(5) 1 d P A 1
W1' W 0.7066(4) 0.11356(18) 0.4900(4) 0.0398(14) Uani 0.0539(5) 1 d P A 2
Si1 Si 0.42364(13) 0.14704(6) 0.44058(14) 0.0422(5) Uani 1 1 d . A .
Si2 Si 0.94726(14) 0.13479(6) 0.76670(14) 0.0438(5) Uani 1 1 d . A .
Si3 Si 0.72376(14) 0.08904(6) 0.26126(14) 0.0419(5) Uani 1 1 d . A .
O1 O 0.5497(3) 0.14759(14) 0.4458(3) 0.0521(13) Uani 1 1 d . . .
O2 O 0.8428(4) 0.14045(14) 0.6276(4) 0.0608(15) Uani 1 1 d . . .
O3 O 0.7128(3) 0.10302(13) 0.3833(3) 0.0446(12) Uani 1 1 d . . .
C1 C 0.3575(5) 0.0905(2) 0.3710(6) 0.056(2) Uani 1 1 d . . .
C2 C 0.4456(7) 0.0533(2) 0.4191(8) 0.090(3) Uani 1 1 d . A .
H2A H 0.4106 0.0244 0.3825 0.135 Uiso 1 1 calc R . .
H2B H 0.4764 0.0512 0.5059 0.135 Uiso 1 1 calc R . .
H2C H 0.5068 0.0602 0.4000 0.135 Uiso 1 1 calc R . .
C3 C 0.3119(6) 0.0899(2) 0.2356(6) 0.072(3) Uani 1 1 d . A .
H3A H 0.2791 0.0602 0.2041 0.108 Uiso 1 1 calc R . .
H3B H 0.3737 0.0960 0.2169 0.108 Uiso 1 1 calc R . .
H3C H 0.2535 0.1132 0.1989 0.108 Uiso 1 1 calc R . .
C4 C 0.2602(6) 0.0772(3) 0.3976(8) 0.092(3) Uani 1 1 d . A .
H4A H 0.2289 0.0480 0.3602 0.139 Uiso 1 1 calc R . .
H4B H 0.2009 0.1003 0.3653 0.139 Uiso 1 1 calc R . .
H4C H 0.2892 0.0749 0.4841 0.139 Uiso 1 1 calc R . .
C5 C 0.3418(6) 0.1977(2) 0.3465(7) 0.066(2) Uani 1 1 d . . .
C6 C 0.3532(6) 0.2014(2) 0.2307(6) 0.068(2) Uani 1 1 d . A .
H6A H 0.3105 0.2276 0.1845 0.103 Uiso 1 1 calc R . .
H6B H 0.3233 0.1739 0.1830 0.103 Uiso 1 1 calc R . .
H6C H 0.4331 0.2049 0.2517 0.103 Uiso 1 1 calc R . .
C7 C 0.2127(6) 0.1935(3) 0.3069(7) 0.083(3) Uani 1 1 d . A .
H7A H 0.1729 0.2199 0.2589 0.124 Uiso 1 1 calc R . .
H7B H 0.2015 0.1919 0.3778 0.124 Uiso 1 1 calc R . .
H7C H 0.1828 0.1660 0.2593 0.124 Uiso 1 1 calc R . .
C8 C 0.3807(8) 0.2432(3) 0.4080(8) 0.109(3) Uani 1 1 d . A .
H8A H 0.3346 0.2672 0.3539 0.163 Uiso 1 1 calc R . .
H8B H 0.4603 0.2479 0.4292 0.163 Uiso 1 1 calc R . .
H8C H 0.3722 0.2437 0.4806 0.163 Uiso 1 1 calc R . .
C9 C 0.4494(5) 0.1520(3) 0.5999(6) 0.079(3) Uani 1 1 d . . .
C10 C 0.3412(6) 0.1606(4) 0.6153(8) 0.119(4) Uani 1 1 d . A .
H10A H 0.3630 0.1626 0.7005 0.179 Uiso 1 1 calc R . .
H10B H 0.2878 0.1355 0.5793 0.179 Uiso 1 1 calc R . .
H10C H 0.3053 0.1889 0.5757 0.179 Uiso 1 1 calc R . .
C11 C 0.5273(7) 0.1932(4) 0.6648(7) 0.130(4) Uani 1 1 d . A .
H11A H 0.5391 0.1949 0.7470 0.195 Uiso 1 1 calc R . .
H11B H 0.4912 0.2211 0.6223 0.195 Uiso 1 1 calc R . .
H11C H 0.6003 0.1895 0.6657 0.195 Uiso 1 1 calc R . .
C12 C 0.5093(7) 0.1099(4) 0.6710(6) 0.117(4) Uani 1 1 d . A .
H12A H 0.5220 0.1130 0.7533 0.175 Uiso 1 1 calc R . .
H12B H 0.5822 0.1065 0.6713 0.175 Uiso 1 1 calc R . .
H12C H 0.4623 0.0833 0.6341 0.175 Uiso 1 1 calc R . .
C13 C 0.9292(6) 0.1798(2) 0.8632(5) 0.063(2) Uani 1 1 d . . .
C14 C 0.8076(7) 0.1790(4) 0.8441(8) 0.118(4) Uani 1 1 d . A .
H14A H 0.7986 0.2022 0.8942 0.176 Uiso 1 1 calc R . .
H14B H 0.7911 0.1492 0.8661 0.176 Uiso 1 1 calc R . .
H14C H 0.7551 0.1851 0.7600 0.176 Uiso 1 1 calc R . .
C15 C 0.9559(10) 0.2263(3) 0.8422(9) 0.151(4) Uani 1 1 d . A .
H15A H 0.9444 0.2472 0.8955 0.227 Uiso 1 1 calc R . .
H15B H 0.9060 0.2348 0.7590 0.227 Uiso 1 1 calc R . .
H15C H 1.0348 0.2278 0.8581 0.227 Uiso 1 1 calc R . .
C16 C 1.0013(9) 0.1686(4) 0.9987(7) 0.125(4) Uani 1 1 d . A .
H16A H 0.9904 0.1924 1.0462 0.187 Uiso 1 1 calc R . .
H16B H 1.0814 0.1671 1.0190 0.187 Uiso 1 1 calc R . .
H16C H 0.9773 0.1395 1.0159 0.187 Uiso 1 1 calc R . .
C17 C 1.0828(6) 0.1439(2) 0.7545(6) 0.060(2) Uani 1 1 d . . .
C18 C 1.1879(6) 0.1511(3) 0.8783(8) 0.101(4) Uani 1 1 d . A .
H18A H 1.2550 0.1556 0.8676 0.151 Uiso 1 1 calc R . .
H18B H 1.1988 0.1244 0.9284 0.151 Uiso 1 1 calc R . .
H18C H 1.1761 0.1777 0.9170 0.151 Uiso 1 1 calc R . .
C19 C 1.1084(7) 0.1055(3) 0.6931(8) 0.109(3) Uani 1 1 d . A .
H19A H 1.1784 0.1120 0.6894 0.163 Uiso 1 1 calc R . .
H19B H 1.0459 0.1020 0.6119 0.163 Uiso 1 1 calc R . .
H19C H 1.1175 0.0775 0.7379 0.163 Uiso 1 1 calc R . .
C20 C 1.0713(6) 0.1868(3) 0.6814(7) 0.075(3) Uani 1 1 d . A .
H20A H 1.1408 0.1914 0.6753 0.113 Uiso 1 1 calc R . .
H20B H 1.0585 0.2129 0.7210 0.113 Uiso 1 1 calc R . .
H20C H 1.0072 0.1834 0.6012 0.113 Uiso 1 1 calc R . .
C21 C 0.9356(5) 0.0743(2) 0.8136(6) 0.067(3) Uani 1 1 d . . .
C22 C 1.0423(7) 0.0575(3) 0.9184(8) 0.112(4) Uani 1 1 d . A .
H22A H 1.0305 0.0265 0.9378 0.169 Uiso 1 1 calc R . .
H22B H 1.0615 0.0771 0.9875 0.169 Uiso 1 1 calc R . .
H22C H 1.1043 0.0578 0.8979 0.169 Uiso 1 1 calc R . .
C23 C 0.9127(7) 0.0419(3) 0.7042(8) 0.094(3) Uani 1 1 d . A .
H23A H 0.9060 0.0107 0.7256 0.141 Uiso 1 1 calc R . .
H23B H 0.9756 0.0443 0.6855 0.141 Uiso 1 1 calc R . .
H23C H 0.8422 0.0509 0.6344 0.141 Uiso 1 1 calc R . .
C24 C 0.8370(6) 0.0672(3) 0.8413(7) 0.079(3) Uani 1 1 d . A .
H24A H 0.8361 0.0357 0.8646 0.119 Uiso 1 1 calc R . .
H24B H 0.7655 0.0742 0.7702 0.119 Uiso 1 1 calc R . .
H24C H 0.8462 0.0872 0.9069 0.119 Uiso 1 1 calc R . .
C25 C 0.8810(5) 0.0933(2) 0.3038(6) 0.059(2) Uani 1 1 d . . .
C26 C 0.9323(6) 0.1373(2) 0.3714(7) 0.077(3) Uani 1 1 d . A .
H26A H 1.0125 0.1387 0.3922 0.116 Uiso 1 1 calc R . .
H26B H 0.9247 0.1382 0.4444 0.116 Uiso 1 1 calc R . .
H26C H 0.8924 0.1631 0.3207 0.116 Uiso 1 1 calc R . .
C27 C 0.9483(6) 0.0538(3) 0.3876(7) 0.077(3) Uani 1 1 d . A .
H27A H 1.0284 0.0565 0.4084 0.116 Uiso 1 1 calc R . .
H27B H 0.9186 0.0250 0.3469 0.116 Uiso 1 1 calc R . .
H27C H 0.9405 0.0551 0.4606 0.116 Uiso 1 1 calc R . .
C28 C 0.9026(6) 0.0912(3) 0.1947(7) 0.081(3) Uani 1 1 d . A .
H28A H 0.9840 0.0934 0.2216 0.122 Uiso 1 1 calc R . .
H28B H 0.8635 0.1164 0.1406 0.122 Uiso 1 1 calc R . .
H28C H 0.8741 0.0625 0.1526 0.122 Uiso 1 1 calc R . .
C29 C 0.6702(5) 0.0277(2) 0.2308(5) 0.055(2) Uani 1 1 d . . .
C30 C 0.7075(6) 0.0033(2) 0.1472(6) 0.069(2) Uani 1 1 d . A .
H30A H 0.6791 -0.0278 0.1338 0.104 Uiso 1 1 calc R . .
H30B H 0.7903 0.0030 0.1843 0.104 Uiso 1 1 calc R . .
H30C H 0.6767 0.0193 0.0707 0.104 Uiso 1 1 calc R . .
C31 C 0.5412(6) 0.0257(2) 0.1706(7) 0.074(3) Uani 1 1 d . A .
H31A H 0.5165 -0.0059 0.1566 0.111 Uiso 1 1 calc R . .
H31B H 0.5099 0.0418 0.0942 0.111 Uiso 1 1 calc R . .
H31C H 0.5145 0.0400 0.2225 0.111 Uiso 1 1 calc R . .
C32 C 0.7128(7) 0.0004(2) 0.3481(6) 0.076(3) Uani 1 1 d . A .
H32A H 0.6841 -0.0306 0.3296 0.113 Uiso 1 1 calc R . .
H32B H 0.6856 0.0146 0.3996 0.113 Uiso 1 1 calc R . .
H32C H 0.7956 -0.0001 0.3894 0.113 Uiso 1 1 calc R . .
C33 C 0.6321(6) 0.1302(2) 0.1370(6) 0.057(2) Uani 1 1 d . . .
C34 C 0.6109(7) 0.1133(3) 0.0133(6) 0.089(3) Uani 1 1 d . A .
H34A H 0.5638 0.1352 -0.0479 0.134 Uiso 1 1 calc R . .
H34B H 0.5719 0.0841 -0.0035 0.134 Uiso 1 1 calc R . .
H34C H 0.6833 0.1098 0.0127 0.134 Uiso 1 1 calc R . .
C35 C 0.5179(5) 0.1371(2) 0.1335(6) 0.064(2) Uani 1 1 d . A .
H35A H 0.4724 0.1583 0.0694 0.095 Uiso 1 1 calc R . .
H35B H 0.5294 0.1493 0.2101 0.095 Uiso 1 1 calc R . .
H35C H 0.4784 0.1080 0.1186 0.095 Uiso 1 1 calc R . .
C36 C 0.6885(7) 0.1771(3) 0.1580(8) 0.095(3) Uani 1 1 d . A .
H36A H 0.6400 0.1976 0.0934 0.142 Uiso 1 1 calc R . .
H36B H 0.7620 0.1743 0.1596 0.142 Uiso 1 1 calc R . .
H36C H 0.6993 0.1892 0.2345 0.142 Uiso 1 1 calc R . .
C37 C 0.7157(6) 0.2126(2) 0.4872(7) 0.086(3) Uani 1 1 d . . .
H37A H 0.7077 0.2262 0.5532 0.130 Uiso 1 1 calc R A 1
H37B H 0.6560 0.2240 0.4111 0.130 Uiso 1 1 calc R A 1
H37C H 0.7898 0.2205 0.4946 0.130 Uiso 1 1 calc R A 1

loop_
_atom_site_aniso_label
_atom_site_aniso_U_11
_atom_site_aniso_U_22
_atom_site_aniso_U_33
_atom_site_aniso_U_23
_atom_site_aniso_U_13
_atom_site_aniso_U_12
W1 0.03009(11) 0.03927(15) 0.02413(10) -0.00007(12) 0.01183(8) -0.00232(13)
W1' 0.039(2) 0.048(3) 0.023(2) 0.001(2) 0.0065(17) -0.008(2)
Si1 0.0342(7) 0.0582(10) 0.0358(8) -0.0045(8) 0.0177(6) -0.0048(8)
Si2 0.0394(8) 0.0482(10) 0.0294(8) -0.0066(7) 0.0043(7) 0.0001(8)
Si3 0.0432(8) 0.0413(9) 0.0352(8) -0.0046(7) 0.0135(7) -0.0002(8)
O1 0.054(2) 0.066(3) 0.0239(18) -0.0128(19) 0.0081(17) -0.010(2)
O2 0.055(2) 0.057(3) 0.044(2) -0.019(2) 0.003(2) 0.022(2)
O3 0.0386(19) 0.052(2) 0.036(2) -0.0084(19) 0.0115(17) 0.0026(19)
C1 0.036(3) 0.048(4) 0.073(4) 0.009(3) 0.017(3) -0.003(3)
C2 0.101(6) 0.059(5) 0.092(6) 0.020(4) 0.030(5) 0.008(4)
C3 0.074(5) 0.052(4) 0.072(5) -0.014(4) 0.019(4) -0.006(4)
C4 0.078(5) 0.098(6) 0.095(6) 0.010(5) 0.035(4) -0.031(5)
C5 0.078(4) 0.047(4) 0.083(4) -0.008(4) 0.046(3) 0.007(3)
C6 0.085(4) 0.058(4) 0.069(4) 0.017(4) 0.042(4) 0.015(4)
C7 0.074(4) 0.086(6) 0.094(5) 0.022(4) 0.044(4) 0.030(4)
C8 0.155(7) 0.064(5) 0.129(7) -0.025(5) 0.086(6) -0.003(5)
C9 0.042(3) 0.156(8) 0.039(3) -0.024(4) 0.019(3) -0.025(4)
C10 0.097(4) 0.208(11) 0.096(5) -0.025(6) 0.081(4) -0.022(6)
C11 0.104(6) 0.231(11) 0.073(5) -0.074(6) 0.057(4) -0.060(7)
C12 0.086(5) 0.231(12) 0.032(4) 0.037(5) 0.027(4) 0.017(7)
C13 0.055(4) 0.080(5) 0.032(3) -0.017(3) 0.003(3) 0.012(4)
C14 0.096(5) 0.163(9) 0.092(6) -0.019(6) 0.043(5) 0.048(6)
C15 0.294(10) 0.066(6) 0.162(7) -0.041(5) 0.165(7) -0.005(7)
C16 0.131(7) 0.167(9) 0.050(4) -0.036(5) 0.021(5) 0.033(7)
C17 0.070(4) 0.066(4) 0.050(3) 0.001(3) 0.033(3) 0.011(4)
C18 0.041(4) 0.159(9) 0.079(6) 0.024(6) 0.010(4) -0.013(5)
C19 0.148(5) 0.084(6) 0.158(6) 0.045(5) 0.125(4) 0.043(5)
C20 0.064(4) 0.081(5) 0.066(5) 0.001(4) 0.018(4) -0.008(4)
C21 0.040(4) 0.068(5) 0.067(5) 0.002(4) 0.003(3) -0.007(4)
C22 0.089(6) 0.116(7) 0.111(6) 0.060(6) 0.030(5) 0.000(5)
C23 0.120(6) 0.049(4) 0.126(7) -0.012(5) 0.068(5) -0.021(4)
C24 0.066(4) 0.084(5) 0.081(5) 0.024(4) 0.029(4) -0.004(4)
C25 0.041(3) 0.075(5) 0.056(4) -0.006(4) 0.020(3) 0.005(3)
C26 0.062(4) 0.077(5) 0.088(5) -0.018(4) 0.032(4) -0.024(4)
C27 0.053(4) 0.089(6) 0.070(5) 0.000(4) 0.012(4) 0.015(4)
C28 0.067(4) 0.105(6) 0.087(5) 0.002(5) 0.048(4) 0.006(4)
C29 0.064(4) 0.056(4) 0.045(3) -0.011(3) 0.025(3) 0.000(3)
C30 0.077(4) 0.058(4) 0.067(4) -0.021(4) 0.028(4) 0.005(4)
C31 0.073(4) 0.064(5) 0.077(5) -0.016(4) 0.030(4) -0.020(4)
C32 0.111(6) 0.046(4) 0.061(4) 0.005(3) 0.033(4) -0.001(4)
C33 0.065(4) 0.057(4) 0.044(3) 0.008(3) 0.021(3) 0.009(3)
C34 0.105(5) 0.124(7) 0.041(4) 0.025(4) 0.037(4) 0.038(5)
C35 0.058(4) 0.079(5) 0.040(3) 0.009(3) 0.011(3) 0.021(4)
C36 0.114(6) 0.068(5) 0.093(6) 0.036(5) 0.041(5) 0.015(5)
C37 0.041(4) 0.076(5) 0.094(6) 0.045(4) -0.008(4) -0.007(4)

loop_
_atom_type_symbol
_atom_type_description
_atom_type_scat_dispersion_real
_atom_type_scat_dispersion_imag
_atom_type_scat_source
C C 0.0033 0.0016 'International Tables Vol C Tables 4.2.6.8 and 6.1.1.4'
H H 0.0000 0.0000 'International Tables Vol C Tables 4.2.6.8 and 6.1.1.4'
O O 0.0106 0.0060 'International Tables Vol C Tables 4.2.6.8 and 6.1.1.4'
Si Si 0.0817 0.0704 'International Tables Vol C Tables 4.2.6.8 and 6.1.1.4'
W W -0.8490 6.8722 'International Tables Vol C Tables 4.2.6.8 and 6.1.1.4'

loop_
_geom_angle_atom_site_label_1
_geom_angle_atom_site_label_2
_geom_angle_atom_site_label_3
_geom_angle
_geom_angle_site_symmetry_1
_geom_angle_site_symmetry_3
_geom_angle_publ_flag
O2 W1 O1 142.0(2) . . ?
O2 W1 O3 104.91(17) . . ?
O1 W1 O3 104.99(16) . . ?
O2 W1 C37 90.7(2) . . ?
O1 W1 C37 91.2(2) . . ?
O3 W1 C37 124.5(3) . . ?
O3 W1' O2 118.5(4) . . ?
O3 W1' O1 109.9(3) . . ?
O2 W1' O1 114.7(3) . . ?
O1 Si1 C9 106.7(3) . . ?
O1 Si1 C5 107.0(3) . . ?
C9 Si1 C5 111.7(4) . . ?
O1 Si1 C1 105.6(3) . . ?
C9 Si1 C1 112.0(4) . . ?
C5 Si1 C1 113.3(3) . . ?
O2 Si2 C13 108.3(2) . . ?
O2 Si2 C17 104.8(3) . . ?
C13 Si2 C17 111.6(3) . . ?
O2 Si2 C21 105.8(3) . . ?
C13 Si2 C21 113.6(4) . . ?
C17 Si2 C21 112.1(3) . . ?
O3 Si3 C33 107.7(3) . . ?
O3 Si3 C29 103.4(3) . . ?
C33 Si3 C29 113.7(3) . . ?
O3 Si3 C25 106.7(3) . . ?
C33 Si3 C25 112.6(3) . . ?
C29 Si3 C25 112.1(3) . . ?
Si1 O1 W1 164.8(3) . . ?
Si1 O1 W1' 149.0(3) . . ?
W1 O1 W1' 24.03(15) . . ?
Si2 O2 W1 164.3(4) . . ?
Si2 O2 W1' 148.2(3) . . ?
W1 O2 W1' 26.17(16) . . ?
W1' O3 Si3 177.7(4) . . ?
W1' O3 W1 26.7(2) . . ?
Si3 O3 W1 155.0(3) . . ?
C2 C1 C3 105.5(6) . . ?
C2 C1 C4 107.8(6) . . ?
C3 C1 C4 108.1(6) . . ?
C2 C1 Si1 110.3(4) . . ?
C3 C1 Si1 112.5(5) . . ?
C4 C1 Si1 112.3(6) . . ?
C8 C5 C6 105.1(7) . . ?
C8 C5 C7 107.2(7) . . ?
C6 C5 C7 106.8(6) . . ?
C8 C5 Si1 114.7(5) . . ?
C6 C5 Si1 111.4(5) . . ?
C7 C5 Si1 111.2(5) . . ?
C12 C9 C11 106.9(6) . . ?
C12 C9 C10 108.5(7) . . ?
C11 C9 C10 103.6(7) . . ?
C12 C9 Si1 110.5(6) . . ?
C11 C9 Si1 111.4(6) . . ?
C10 C9 Si1 115.5(5) . . ?
C15 C13 C14 108.3(8) . . ?
C15 C13 C16 108.6(7) . . ?
C14 C13 C16 103.4(7) . . ?
C15 C13 Si2 114.9(6) . . ?
C14 C13 Si2 109.7(5) . . ?
C16 C13 Si2 111.3(6) . . ?
C19 C17 C20 107.0(7) . . ?
C19 C17 C18 107.9(6) . . ?
C20 C17 C18 106.4(6) . . ?
C19 C17 Si2 113.1(5) . . ?
C20 C17 Si2 109.7(5) . . ?
C18 C17 Si2 112.4(6) . . ?
C22 C21 C24 108.3(7) . . ?
C22 C21 C23 106.4(7) . . ?
C24 C21 C23 106.4(6) . . ?
C22 C21 Si2 113.7(5) . . ?
C24 C21 Si2 113.9(5) . . ?
C23 C21 Si2 107.6(5) . . ?
C26 C25 C28 108.2(7) . . ?
C26 C25 C27 107.0(5) . . ?
C28 C25 C27 106.9(6) . . ?
C26 C25 Si3 110.9(5) . . ?
C28 C25 Si3 113.0(4) . . ?
C27 C25 Si3 110.5(5) . . ?
C31 C29 C32 106.2(6) . . ?
C31 C29 C30 107.1(5) . . ?
C32 C29 C30 108.9(6) . . ?
C31 C29 Si3 111.4(5) . . ?
C32 C29 Si3 111.5(4) . . ?
C30 C29 Si3 111.6(5) . . ?
C35 C33 C36 106.8(6) . . ?
C35 C33 C34 108.2(5) . . ?
C36 C33 C34 108.1(7) . . ?
C35 C33 Si3 110.8(5) . . ?
C36 C33 Si3 111.0(4) . . ?
C34 C33 Si3 111.8(5) . . ?

loop_
_geom_bond_atom_site_label_1
_geom_bond_atom_site_label_2
_geom_bond_distance
_geom_bond_site_symmetry_2
_geom_bond_publ_flag
W1 O2 1.853(4) . ?
W1 O1 1.851(4) . ?
W1 O3 1.885(4) . ?
W1 C37 2.060(7) . ?
W1' O3 1.429(7) . ?
W1' O2 2.003(6) . ?
W1' O1 2.155(7) . ?
Si1 O1 1.659(5) . ?
Si1 C9 1.890(7) . ?
Si1 C5 1.908(7) . ?
Si1 C1 1.905(6) . ?
Si2 O2 1.667(4) . ?
Si2 C13 1.899(7) . ?
Si2 C17 1.913(8) . ?
Si2 C21 1.915(8) . ?
Si3 O3 1.675(5) . ?
Si3 C33 1.913(6) . ?
Si3 C29 1.923(7) . ?
Si3 C25 1.918(7) . ?
C1 C2 1.516(10) . ?
C1 C3 1.530(10) . ?
C1 C4 1.544(11) . ?
C5 C8 1.520(10) . ?
C5 C6 1.552(11) . ?
C5 C7 1.564(10) . ?
C9 C12 1.526(13) . ?
C9 C11 1.564(12) . ?
C9 C10 1.573(11) . ?
C13 C15 1.478(12) . ?
C13 C14 1.532(11) . ?
C13 C16 1.560(10) . ?
C17 C19 1.506(11) . ?
C17 C20 1.537(10) . ?
C17 C18 1.554(9) . ?
C21 C22 1.507(10) . ?
C21 C24 1.534(11) . ?
C21 C23 1.594(11) . ?
C25 C26 1.533(10) . ?
C25 C28 1.544(11) . ?
C25 C27 1.552(10) . ?
C29 C31 1.527(9) . ?
C29 C32 1.548(9) . ?
C29 C30 1.549(10) . ?
C33 C35 1.524(10) . ?
C33 C36 1.541(10) . ?
C33 C34 1.541(10) . ?
